data_1546705
loop_
_publ_author_name
'Olszowy, Aleksandra'
'Siod\/lak, Dawid'
'Zarychta, Bartosz'

_publ_section_title
;
 Biphenyl-4-yl 4-methylbenzenesulfonate
;
_journal_coeditor_code BT4056
_journal_issue 7
_journal_name_full IUCrData
_journal_page_first x170982
_journal_paper_doi 10.1107/S2414314617009828
_journal_volume 2
_journal_year 2017
_chemical_formula_iupac 'C19 H16 O3 S'
_chemical_formula_moiety 'C19 H16 O3 S'
_chemical_formula_sum 'C19 H16 O3 S'
_chemical_formula_weight 324.38
_chemical_name_systematic
;
Biphenyl-4-yl 4-methylbenzenesulfonate
;
_space_group_crystal_system orthorhombic
_space_group_IT_number 29
_space_group_name_Hall 'P 2c -2ac'
_space_group_name_H-M_alt 'P c a 21'
_symmetry_space_group_name_Hall 'P 2c -2ac'
_symmetry_space_group_name_H-M 'P c a 21'
_atom_sites_solution_hydrogens geom
_audit_creation_method SHELXL-2013
_cell_angle_alpha 90
_cell_angle_beta 90
_cell_angle_gamma 90
_cell_formula_units_Z 4
_cell_length_a 33.2932(10)
_cell_length_b 7.9284(2)
_cell_length_c 5.7903(2)
_cell_measurement_reflns_used 9829
_cell_measurement_temperature 100.0
_cell_measurement_theta_max 25.999
_cell_measurement_theta_min 3.158
_cell_volume 1528.42(8)
_computing_cell_refinement
;
CrysAlis CCD (Oxford Diffraction, 2008)
;
_computing_data_collection
;
CrysAlis CCD (Oxford Diffraction, 2008)
;
_computing_data_reduction
;
CrysAlis RED (Oxford Diffraction, 2008)
;
_computing_molecular_graphics
;
SHELXTL (Sheldrick, 2008)
;
_computing_publication_material
;
SHELXL2014 (Sheldrick, 2015)
;
_computing_structure_refinement
;
SHELXL2014 (Sheldrick, 2015)
;
_computing_structure_solution
;
SHELXS2014 (Sheldrick, 2008)
;
_diffrn_ambient_temperature 100.00(10)
_diffrn_detector_area_resol_mean '1024 x 1024 with blocks 2 x 2'
_diffrn_measured_fraction_theta_full 0.991
_diffrn_measured_fraction_theta_max 0.992
_diffrn_measurement_device_type 'Oxford Diffraction Xcalibur'
_diffrn_measurement_method \w-scan
_diffrn_radiation_type MoK\a
_diffrn_radiation_wavelength 0.71073
_diffrn_reflns_av_R_equivalents 0.0271
_diffrn_reflns_limit_h_max 40
_diffrn_reflns_limit_h_min -41
_diffrn_reflns_limit_k_max 9
_diffrn_reflns_limit_k_min -9
_diffrn_reflns_limit_l_max 7
_diffrn_reflns_limit_l_min -4
_diffrn_reflns_number 9829
_diffrn_reflns_theta_full 25.242
_diffrn_reflns_theta_max 25.999
_diffrn_reflns_theta_min 3.158
_diffrn_standards_decay_% 0
_diffrn_standards_interval_count 0
_diffrn_standards_interval_time 0
_diffrn_standards_number 0
_exptl_absorpt_coefficient_mu 0.225
_exptl_absorpt_correction_type none
_exptl_crystal_colour colourless
_exptl_crystal_density_diffrn 1.410
_exptl_crystal_density_method 'not measured'
_exptl_crystal_description irregular
_exptl_crystal_F_000 680
_exptl_crystal_size_max 0.3
_exptl_crystal_size_mid 0.25
_exptl_crystal_size_min 0.12
_refine_diff_density_max 0.145
_refine_diff_density_min -0.268
_refine_ls_abs_structure_details
;
Refined as an inversion twin.
;
_refine_ls_abs_structure_Flack 0.32(11)
_refine_ls_extinction_method none
_refine_ls_goodness_of_fit_ref 0.983
_refine_ls_hydrogen_treatment constr
_refine_ls_matrix_type full
_refine_ls_number_parameters 210
_refine_ls_number_reflns 2222
_refine_ls_number_restraints 1
_refine_ls_restrained_S_all 0.983
_refine_ls_R_factor_all 0.0315
_refine_ls_R_factor_gt 0.0255
_refine_ls_shift/su_max 0.000
_refine_ls_shift/su_mean 0.000
_refine_ls_structure_factor_coef Fsqd
_refine_ls_weighting_details 'w=1/[\s^2^(Fo^2^)+(0.0347P)^2^] where P=(Fo^2^+2Fc^2^)/3'
_refine_ls_weighting_scheme calc
_refine_ls_wR_factor_gt 0.0557
_refine_ls_wR_factor_ref 0.0570
_reflns_number_gt 1978
_reflns_number_total 2222
_reflns_threshold_expression 'I > 2\s(I)'
_cod_data_source_file bt4056sup1.cif
_cod_data_source_block I
_cod_database_code 1546705
_shelx_space_group_comment
;
The symmetry employed for this shelxl refinement is uniquely defined
by the following loop, which should always be used as a source of
symmetry information in preference to the above space-group names.
They are only intended as comments.
;
_shelxl_version_number .2013

loop_
_space_group_symop_operation_xyz
'x, y, z'
'-x, -y, z+1/2'
'x+1/2, -y, z'
'-x+1/2, y, z+1/2'

loop_
_atom_site_type_symbol
_atom_site_label
_atom_site_fract_x
_atom_site_fract_y
_atom_site_fract_z
_atom_site_U_iso_or_equiv
_atom_site_adp_type
_atom_site_calc_flag
_atom_site_occupancy
S S1 0.32398(2) 0.10318(6) -0.15317(14) 0.01524(13) Uani d 1
O O1 0.33997(5) 0.14325(19) -0.3745(3) 0.0215(4) Uani d 1
O O2 0.29105(4) -0.00997(18) -0.1300(3) 0.0226(4) Uani d 1
O O3 0.35856(4) 0.01401(17) -0.0021(3) 0.0166(3) Uani d 1
C C1 0.31403(6) 0.2901(3) -0.0019(4) 0.0138(4) Uani d 1
C C2 0.29338(6) 0.2828(3) 0.2065(4) 0.0156(5) Uani d 1
H H2 0.2843 0.1803 0.2644 0.019 Uiso calc 1
C C3 0.28667(6) 0.4316(2) 0.3261(4) 0.0177(4) Uani d 1
H H3 0.2730 0.4282 0.4661 0.021 Uiso calc 1
C C4 0.30000(6) 0.5864(3) 0.2409(4) 0.0169(5) Uani d 1
C C5 0.31986(6) 0.5899(3) 0.0296(4) 0.0176(5) Uani d 1
H H5 0.3283 0.6925 -0.0309 0.021 Uiso calc 1
C C6 0.32716(6) 0.4425(3) -0.0919(4) 0.0164(5) Uani d 1
H H6 0.3407 0.4457 -0.2322 0.020 Uiso calc 1
C C7 0.29299(6) 0.7459(3) 0.3755(5) 0.0238(5) Uani d 1
H H7A 0.3169 0.8135 0.3732 0.036 Uiso calc 1
H H7B 0.2863 0.7182 0.5323 0.036 Uiso calc 1
H H7C 0.2713 0.8079 0.3070 0.036 Uiso calc 1
C C8 0.39783(6) 0.0843(2) -0.0111(4) 0.0159(5) Uani d 1
C C9 0.42271(6) 0.0434(3) -0.1928(4) 0.0208(5) Uani d 1
H H9 0.4137 -0.0252 -0.3122 0.025 Uiso calc 1
C C10 0.46155(6) 0.1068(3) -0.1938(4) 0.0209(5) Uani d 1
H H10 0.4785 0.0803 -0.3163 0.025 Uiso calc 1
C C11 0.47596(6) 0.2096(3) -0.0158(4) 0.0152(4) Uani d 1
C C12 0.44964(6) 0.2455(3) 0.1645(4) 0.0213(5) Uani d 1
H H12 0.4585 0.3126 0.2860 0.026 Uiso calc 1
C C13 0.41057(7) 0.1839(3) 0.1682(4) 0.0205(5) Uani d 1
H H13 0.3934 0.2097 0.2899 0.025 Uiso calc 1
C C14 0.51792(6) 0.2769(2) -0.0208(4) 0.0149(4) Uani d 1
C C15 0.54399(7) 0.2397(3) -0.2010(4) 0.0271(6) Uani d 1
H H15 0.5351 0.1713 -0.3210 0.032 Uiso calc 1
C C16 0.58282(7) 0.3019(3) -0.2067(4) 0.0276(6) Uani d 1
H H16 0.5996 0.2747 -0.3296 0.033 Uiso calc 1
C C17 0.59683(7) 0.4040(3) -0.0314(4) 0.0223(5) Uani d 1
H H17 0.6229 0.4464 -0.0355 0.027 Uiso calc 1
C C18 0.57163(7) 0.4421(3) 0.1493(5) 0.0276(6) Uani d 1
H H18 0.5807 0.5107 0.2686 0.033 Uiso calc 1
C C19 0.53276(7) 0.3792(3) 0.1556(5) 0.0248(5) Uani d 1
H H19 0.5163 0.4058 0.2799 0.030 Uiso calc 1

loop_
_atom_site_aniso_label
_atom_site_aniso_U_11
_atom_site_aniso_U_22
_atom_site_aniso_U_33
_atom_site_aniso_U_12
_atom_site_aniso_U_13
_atom_site_aniso_U_23
S1 0.0146(2) 0.0136(2) 0.0175(2) 0.0014(2) -0.0020(2) -0.0023(3)
O1 0.0248(8) 0.0230(8) 0.0168(8) 0.0061(7) -0.0012(7) -0.0020(7)
O2 0.0182(8) 0.0168(7) 0.0329(9) -0.0020(6) -0.0032(8) -0.0050(8)
O3 0.0140(7) 0.0130(7) 0.0229(8) -0.0004(6) -0.0009(7) 0.0024(7)
C1 0.0125(10) 0.0122(10) 0.0167(11) 0.0017(8) -0.0039(9) -0.0024(9)
C2 0.0154(11) 0.0155(11) 0.0158(12) 0.0008(8) -0.0010(9) 0.0017(9)
C3 0.0141(9) 0.0223(11) 0.0167(11) 0.0017(8) -0.0002(10) 0.0004(11)
C4 0.0145(11) 0.0172(11) 0.0190(11) 0.0018(9) -0.0041(9) -0.0021(10)
C5 0.0164(10) 0.0139(10) 0.0223(13) -0.0038(9) -0.0016(10) 0.0036(10)
C6 0.0150(10) 0.0170(11) 0.0173(13) -0.0012(8) 0.0021(9) 0.0019(8)
C7 0.0240(11) 0.0199(11) 0.0274(13) 0.0034(8) -0.0014(11) -0.0060(11)
C8 0.0136(10) 0.0116(10) 0.0224(12) -0.0006(8) -0.0013(9) 0.0034(10)
C9 0.0197(11) 0.0207(11) 0.0221(15) 0.0010(9) -0.0021(10) -0.0077(10)
C10 0.0178(10) 0.0245(11) 0.0204(15) 0.0040(9) 0.0034(10) -0.0078(10)
C11 0.0167(10) 0.0113(10) 0.0176(11) 0.0037(8) -0.0015(9) 0.0023(9)
C12 0.0206(11) 0.0266(12) 0.0167(12) -0.0032(10) 0.0004(10) -0.0070(10)
C13 0.0192(11) 0.0259(12) 0.0162(12) 0.0003(10) 0.0039(10) -0.0038(11)
C14 0.0169(10) 0.0118(10) 0.0161(11) 0.0032(8) -0.0022(9) 0.0020(9)
C15 0.0256(12) 0.0318(13) 0.0239(15) -0.0073(10) 0.0033(11) -0.0126(10)
C16 0.0243(12) 0.0334(13) 0.0251(15) -0.0056(10) 0.0100(10) -0.0119(12)
C17 0.0165(11) 0.0244(12) 0.0261(13) -0.0021(9) -0.0003(10) -0.0007(11)
C18 0.0230(12) 0.0353(14) 0.0244(13) -0.0066(11) 0.0007(11) -0.0118(12)
C19 0.0193(12) 0.0349(14) 0.0201(12) -0.0025(10) 0.0031(11) -0.0094(12)

loop_
_atom_type_symbol
_atom_type_description
_atom_type_scat_dispersion_real
_atom_type_scat_dispersion_imag
_atom_type_scat_source
C C 0.0033 0.0016 'International Tables Vol C Tables 4.2.6.8 and 6.1.1.4'
H H 0.0000 0.0000 'International Tables Vol C Tables 4.2.6.8 and 6.1.1.4'
O O 0.0106 0.0060 'International Tables Vol C Tables 4.2.6.8 and 6.1.1.4'
S S 0.1246 0.1234 'International Tables Vol C Tables 4.2.6.8 and 6.1.1.4'

loop_
_geom_angle_atom_site_label_1
_geom_angle_atom_site_label_2
_geom_angle_atom_site_label_3
_geom_angle
O2 S1 O1 120.90(12)
O2 S1 O3 102.89(9)
O1 S1 O3 108.64(9)
O2 S1 C1 109.91(10)
O1 S1 C1 109.37(10)
O3 S1 C1 103.59(10)
C8 O3 S1 117.76(13)
C6 C1 C2 121.25(19)
C6 C1 S1 119.31(17)
C2 C1 S1 119.44(17)
C3 C2 C1 118.5(2)
C3 C2 H2 120.7
C1 C2 H2 120.7
C2 C3 C4 121.4(2)
C2 C3 H3 119.3
C4 C3 H3 119.3
C5 C4 C3 118.7(2)
C5 C4 C7 120.9(2)
C3 C4 C7 120.5(2)
C6 C5 C4 120.9(2)
C6 C5 H5 119.6
C4 C5 H5 119.6
C5 C6 C1 119.3(2)
C5 C6 H6 120.4
C1 C6 H6 120.4
C4 C7 H7A 109.5
C4 C7 H7B 109.5
H7A C7 H7B 109.5
C4 C7 H7C 109.5
H7A C7 H7C 109.5
H7B C7 H7C 109.5
C13 C8 C9 121.8(2)
C13 C8 O3 118.8(2)
C9 C8 O3 119.2(2)
C8 C9 C10 118.6(2)
C8 C9 H9 120.7
C10 C9 H9 120.7
C9 C10 C11 121.8(2)
C9 C10 H10 119.1
C11 C10 H10 119.1
C12 C11 C10 117.11(19)
C12 C11 C14 121.99(19)
C10 C11 C14 120.90(19)
C13 C12 C11 122.0(2)
C13 C12 H12 119.0
C11 C12 H12 119.0
C8 C13 C12 118.7(2)
C8 C13 H13 120.7
C12 C13 H13 120.7
C15 C14 C19 116.86(19)
C15 C14 C11 121.54(19)
C19 C14 C11 121.6(2)
C16 C15 C14 121.8(2)
C16 C15 H15 119.1
C14 C15 H15 119.1
C17 C16 C15 120.5(2)
C17 C16 H16 119.8
C15 C16 H16 119.8
C18 C17 C16 118.9(2)
C18 C17 H17 120.6
C16 C17 H17 120.6
C17 C18 C19 120.7(2)
C17 C18 H18 119.7
C19 C18 H18 119.7
C18 C19 C14 121.4(2)
C18 C19 H19 119.3
C14 C19 H19 119.3

loop_
_geom_bond_atom_site_label_1
_geom_bond_atom_site_label_2
_geom_bond_distance
S1 O2 1.4228(14)
S1 O1 1.4238(18)
S1 O3 1.6095(16)
S1 C1 1.753(2)
O3 C8 1.422(2)
C1 C6 1.386(3)
C1 C2 1.390(3)
C2 C3 1.386(3)
C2 H2 0.9300
C3 C4 1.395(3)
C3 H3 0.9300
C4 C5 1.391(3)
C4 C7 1.504(3)
C5 C6 1.386(3)
C5 H5 0.9300
C6 H6 0.9300
C7 H7A 0.9600
C7 H7B 0.9600
C7 H7C 0.9600
C8 C13 1.372(3)
C8 C9 1.378(3)
C9 C10 1.388(3)
C9 H9 0.9300
C10 C11 1.399(3)
C10 H10 0.9300
C11 C12 1.392(3)
C11 C14 1.496(3)
C12 C13 1.389(3)
C12 H12 0.9300
C13 H13 0.9300
C14 C15 1.388(3)
C14 C19 1.395(3)
C15 C16 1.384(3)
C15 H15 0.9300
C16 C17 1.379(3)
C16 H16 0.9300
C17 C18 1.375(3)
C17 H17 0.9300
C18 C19 1.387(3)
C18 H18 0.9300
C19 H19 0.9300

loop_
_geom_torsion_atom_site_label_1
_geom_torsion_atom_site_label_2
_geom_torsion_atom_site_label_3
_geom_torsion_atom_site_label_4
_geom_torsion
O2 S1 O3 C8 172.32(15)
O1 S1 O3 C8 43.04(17)
C1 S1 O3 C8 -73.17(17)
O2 S1 C1 C6 -143.74(17)
O1 S1 C1 C6 -8.8(2)
O3 S1 C1 C6 106.90(17)
O2 S1 C1 C2 36.7(2)
O1 S1 C1 C2 171.61(16)
O3 S1 C1 C2 -72.69(17)
C6 C1 C2 C3 -1.1(3)
S1 C1 C2 C3 178.48(15)
C1 C2 C3 C4 0.3(3)
C2 C3 C4 C5 1.0(3)
C2 C3 C4 C7 -179.0(2)
C3 C4 C5 C6 -1.5(3)
C7 C4 C5 C6 178.5(2)
C4 C5 C6 C1 0.7(3)
C2 C1 C6 C5 0.6(3)
S1 C1 C6 C5 -178.97(16)
S1 O3 C8 C13 101.5(2)
S1 O3 C8 C9 -81.9(2)
C13 C8 C9 C10 -0.6(3)
O3 C8 C9 C10 -177.12(19)
C8 C9 C10 C11 0.3(3)
C9 C10 C11 C12 0.3(3)
C9 C10 C11 C14 -179.9(2)
C10 C11 C12 C13 -0.6(3)
C14 C11 C12 C13 179.5(2)
C9 C8 C13 C12 0.3(3)
O3 C8 C13 C12 176.82(19)
C11 C12 C13 C8 0.3(3)
C12 C11 C14 C15 179.7(2)
C10 C11 C14 C15 -0.1(3)
C12 C11 C14 C19 0.0(3)
C10 C11 C14 C19 -179.9(2)
C19 C14 C15 C16 -0.4(3)
C11 C14 C15 C16 179.9(2)
C14 C15 C16 C17 -0.1(4)
C15 C16 C17 C18 0.3(4)
C16 C17 C18 C19 -0.1(4)
C17 C18 C19 C14 -0.4(4)
C15 C14 C19 C18 0.7(3)
C11 C14 C19 C18 -179.6(2)

_cod_database_fobs_code 1546705
